data_7217617
loop_
_publ_author_name
'Crowley, James D.'
'Scottwell, Synove O.'
'McAdam, C. John'
'Shaffer, Karl J.'

_publ_section_title
;
 5-Ferrocenyl-2,2 -bipyridine Ligands: synthesis, palladium(II) and
 copper(I) complexes, optical and electrochemical properties.
;
_journal_name_full 'RSC Advances'
_journal_paper_doi 10.1039/C4RA05333H
_journal_year 2014
_chemical_formula_sum 'C30 H26 F12 Fe N4 Pd Sb2'
_chemical_formula_weight 1076.30
_chemical_name_systematic
; 
 ? 
;
_space_group_IT_number 15
_symmetry_cell_setting monoclinic
_symmetry_space_group_name_Hall '-C 2yc'
_symmetry_space_group_name_H-M 'C 1 2/c 1'
_atom_sites_solution_hydrogens geom
_atom_sites_solution_primary direct
_atom_sites_solution_secondary difmap
_audit_creation_method SHELXL-97
_cell_angle_alpha 90.00
_cell_angle_beta 95.873(4)
_cell_angle_gamma 90.00
_cell_formula_units_Z 8
_cell_length_a 31.201(4)
_cell_length_b 11.3669(11)
_cell_length_c 19.088(2)
_cell_measurement_reflns_used 8105
_cell_measurement_temperature 89(2)
_cell_measurement_theta_max 24.40
_cell_measurement_theta_min 2.627
_cell_volume 6734.2(13)
_computing_structure_refinement 'SHELXL-97 (Sheldrick, 1997)'
_computing_structure_solution 'SHELXS-97 (Sheldrick, 1990)'
_diffrn_ambient_temperature 89(2)
_diffrn_measured_fraction_theta_full 0.990
_diffrn_measured_fraction_theta_max 0.990
_diffrn_radiation_monochromator graphite
_diffrn_radiation_source 'fine-focus sealed tube'
_diffrn_radiation_type MoK\a
_diffrn_radiation_wavelength 0.71073
_diffrn_reflns_av_R_equivalents 0.0000
_diffrn_reflns_av_sigmaI/netI 0.0733
_diffrn_reflns_limit_h_max 38
_diffrn_reflns_limit_h_min -39
_diffrn_reflns_limit_k_max 14
_diffrn_reflns_limit_k_min 0
_diffrn_reflns_limit_l_max 23
_diffrn_reflns_limit_l_min 0
_diffrn_reflns_number 13014
_diffrn_reflns_theta_full 26.51
_diffrn_reflns_theta_max 26.51
_diffrn_reflns_theta_min 1.31
_exptl_absorpt_coefficient_mu 2.631
_exptl_absorpt_correction_T_max 0.8841
_exptl_absorpt_correction_T_min 0.5952
_exptl_absorpt_correction_type multi-scan
_exptl_absorpt_process_details 'TWINABS(Bruker, 2004)'
_exptl_crystal_colour purple
_exptl_crystal_density_diffrn 2.123
_exptl_crystal_density_method 'not measured'
_exptl_crystal_description plate
_exptl_crystal_F_000 4128
_exptl_crystal_size_max 0.22
_exptl_crystal_size_mid 0.21
_exptl_crystal_size_min 0.05
_refine_diff_density_max 1.046
_refine_diff_density_min -1.007
_refine_diff_density_rms 0.188
_refine_ls_extinction_method none
_refine_ls_goodness_of_fit_ref 1.011
_refine_ls_hydrogen_treatment constr
_refine_ls_matrix_type full
_refine_ls_number_parameters 452
_refine_ls_number_reflns 13014
_refine_ls_number_restraints 0
_refine_ls_restrained_S_all 1.011
_refine_ls_R_factor_all 0.0866
_refine_ls_R_factor_gt 0.0603
_refine_ls_shift/su_max 0.001
_refine_ls_shift/su_mean 0.000
_refine_ls_structure_factor_coef Fsqd
_refine_ls_weighting_details 'calc w=1/[\s^2^(Fo^2^)+(0.1005P)^2^+0.0000P] where P=(Fo^2^+2Fc^2^)/3'
_refine_ls_weighting_scheme calc
_refine_ls_wR_factor_gt 0.1565
_refine_ls_wR_factor_ref 0.1693
_reflns_number_gt 9368
_reflns_number_total 13014
_reflns_threshold_expression >2sigma(I)
_cod_data_source_file c4ra05333h2.cif
_cod_data_source_block kjs117
_cod_depositor_comments
;
The following automatic conversions were performed:

'_symmetry_cell_setting' value 'Monoclinic' changed to 'monoclinic'
according to
/usr/data/users/saulius/crontab/automatic-downloads/rss-feeds/RSC/lib/dictionaries/cif_core.dic
dictionary named 'cif_core.dic' version 2.4.2 from 2011-04-26.

Automatic conversion script
Id: cif_fix_values 2281 2013-09-26 08:29:07Z andrius 
;
_cod_original_cell_volume 6734.2(12)
_cod_original_sg_symbol_H-M 'C 2/c'
_cod_database_code 7217617

loop_
_symmetry_equiv_pos_as_xyz
'x, y, z'
'-x, y, -z+1/2'
'x+1/2, y+1/2, z'
'-x+1/2, y+1/2, -z+1/2'
'-x, -y, -z'
'x, -y, z-1/2'
'-x+1/2, -y+1/2, -z'
'x+1/2, -y+1/2, z-1/2'

loop_
_atom_site_label
_atom_site_type_symbol
_atom_site_fract_x
_atom_site_fract_y
_atom_site_fract_z
_atom_site_U_iso_or_equiv
_atom_site_adp_type
_atom_site_occupancy
_atom_site_symmetry_multiplicity
_atom_site_calc_flag
_atom_site_refinement_flags
Pd1 Pd 0.351657(17) 0.72193(4) 0.42490(3) 0.02383(14) Uani 1 1 d .
Sb1 Sb 0.278721(16) 0.26165(4) 0.31255(3) 0.02869(14) Uani 1 1 d .
F1 F 0.23897(19) 0.2889(4) 0.3762(4) 0.088(2) Uani 1 1 d .
F2 F 0.29219(17) 0.1195(4) 0.3563(2) 0.0633(15) Uani 1 1 d .
F3 F 0.23670(17) 0.1870(4) 0.2514(3) 0.0680(16) Uani 1 1 d .
F4 F 0.31867(18) 0.2364(4) 0.2476(2) 0.0550(14) Uani 1 1 d .
F5 F 0.26355(15) 0.4043(3) 0.2660(3) 0.0583(13) Uani 1 1 d .
F6 F 0.31978(16) 0.3425(5) 0.3702(2) 0.0716(16) Uani 1 1 d .
Sb2 Sb 0.542471(17) 0.22318(4) 0.39640(3) 0.03499(15) Uani 1 1 d .
F11 F 0.5448(2) 0.3537(5) 0.4552(3) 0.092(2) Uani 1 1 d .
F12 F 0.5213(2) 0.3144(4) 0.3211(3) 0.085(2) Uani 1 1 d .
F13 F 0.4865(2) 0.1969(7) 0.4155(3) 0.121(3) Uani 1 1 d .
F14 F 0.5401(2) 0.0940(4) 0.3369(3) 0.099(2) Uani 1 1 d .
F15 F 0.5645(3) 0.1393(6) 0.4733(3) 0.144(4) Uani 1 1 d .
F16 F 0.5970(2) 0.2459(8) 0.3758(4) 0.184(5) Uani 1 1 d .
C1 C 0.4706(2) 0.1937(7) 0.6594(4) 0.044(2) Uani 1 1 d .
H1 H 0.4751 0.1205 0.6830 0.053 Uiso 1 1 calc R
C2 C 0.4500(3) 0.2936(6) 0.6855(4) 0.0409(19) Uani 1 1 d .
H2 H 0.4379 0.2982 0.7291 0.049 Uiso 1 1 calc R
C3 C 0.4505(2) 0.3853(6) 0.6352(4) 0.0417(19) Uani 1 1 d .
H3 H 0.4393 0.4623 0.6399 0.050 Uiso 1 1 calc R
C4 C 0.4704(2) 0.3435(6) 0.5770(4) 0.0417(19) Uani 1 1 d .
H4 H 0.4746 0.3865 0.5355 0.050 Uiso 1 1 calc R
C5 C 0.4833(3) 0.2221(7) 0.5922(5) 0.050(2) Uani 1 1 d .
H5 H 0.4976 0.1713 0.5625 0.060 Uiso 1 1 calc R
Fe1 Fe 0.41911(3) 0.24172(8) 0.59135(5) 0.0278(2) Uani 1 1 d .
C6 C 0.3573(2) 0.2017(6) 0.6049(4) 0.0390(19) Uani 1 1 d .
H6 H 0.3439 0.2122 0.6469 0.047 Uiso 1 1 calc R
C7 C 0.3792(2) 0.0987(6) 0.5864(4) 0.0401(19) Uani 1 1 d .
H7 H 0.3829 0.0285 0.6134 0.048 Uiso 1 1 calc R
C8 C 0.3945(3) 0.1202(6) 0.5197(4) 0.0396(19) Uani 1 1 d .
H8 H 0.4102 0.0658 0.4945 0.047 Uiso 1 1 calc R
C9 C 0.3826(3) 0.2349(6) 0.4967(4) 0.0384(19) Uani 1 1 d .
H9 H 0.3890 0.2715 0.4543 0.046 Uiso 1 1 calc R
C10 C 0.3587(2) 0.2862(5) 0.5509(4) 0.0315(17) Uani 1 1 d .
C11 C 0.3513(2) 0.4866(5) 0.4981(3) 0.0277(15) Uani 1 1 d .
H11 H 0.3672 0.4589 0.4615 0.033 Uiso 1 1 calc R
C12 C 0.3424(2) 0.4077(6) 0.5510(3) 0.0290(16) Uani 1 1 d .
C13 C 0.3177(2) 0.4515(6) 0.6031(3) 0.0330(17) Uani 1 1 d .
H13 H 0.3099 0.4007 0.6393 0.040 Uiso 1 1 calc R
C14 C 0.3044(2) 0.5688(6) 0.6020(3) 0.0306(16) Uani 1 1 d .
H14 H 0.2882 0.5977 0.6377 0.037 Uiso 1 1 calc R
C15 C 0.3151(2) 0.6439(5) 0.5483(3) 0.0246(15) Uani 1 1 d .
C16 C 0.3033(2) 0.7673(5) 0.5411(3) 0.0238(15) Uani 1 1 d .
C17 C 0.2791(2) 0.8260(6) 0.5876(3) 0.0311(16) Uani 1 1 d .
H17 H 0.2695 0.7858 0.6267 0.037 Uiso 1 1 calc R
C18 C 0.2693(2) 0.9417(6) 0.5762(4) 0.0331(17) Uani 1 1 d .
H18 H 0.2525 0.9822 0.6073 0.040 Uiso 1 1 calc R
C19 C 0.2837(2) 1.0001(6) 0.5202(4) 0.0344(17) Uani 1 1 d .
H19 H 0.2770 1.0807 0.5118 0.041 Uiso 1 1 calc R
C20 C 0.3084(2) 0.9379(6) 0.4761(4) 0.0317(16) Uani 1 1 d .
H20 H 0.3188 0.9776 0.4374 0.038 Uiso 1 1 calc R
N1 N 0.33833(18) 0.6010(4) 0.4964(3) 0.0276(13) Uani 1 1 d .
N2 N 0.31802(17) 0.8245(4) 0.4863(3) 0.0256(12) Uani 1 1 d .
N21 N 0.38287(18) 0.6079(4) 0.3658(3) 0.0273(13) Uani 1 1 d .
C21 C 0.3631(2) 0.5578(6) 0.3072(3) 0.0323(17) Uani 1 1 d .
H21 H 0.3347 0.5819 0.2907 0.039 Uiso 1 1 calc R
C22 C 0.3825(2) 0.4745(6) 0.2712(4) 0.0366(18) Uani 1 1 d .
H22 H 0.3677 0.4407 0.2301 0.044 Uiso 1 1 calc R
C23 C 0.4233(2) 0.4385(6) 0.2938(4) 0.0355(18) Uani 1 1 d .
H23 H 0.4368 0.3778 0.2698 0.043 Uiso 1 1 calc R
C24 C 0.4441(2) 0.4914(6) 0.3509(4) 0.0388(18) Uani 1 1 d .
H24 H 0.4729 0.4700 0.3667 0.047 Uiso 1 1 calc R
C25 C 0.4230(2) 0.5780(6) 0.3869(4) 0.0335(17) Uani 1 1 d .
H25 H 0.4377 0.6155 0.4268 0.040 Uiso 1 1 calc R
N31 N 0.36634(18) 0.8524(4) 0.3580(3) 0.0289(13) Uani 1 1 d .
C31 C 0.3385(2) 0.8855(6) 0.3043(3) 0.0330(17) Uani 1 1 d .
H31 H 0.3112 0.8478 0.2967 0.040 Uiso 1 1 calc R
C32 C 0.3487(3) 0.9738(6) 0.2597(4) 0.0413(19) Uani 1 1 d .
H32 H 0.3283 0.9973 0.2220 0.050 Uiso 1 1 calc R
C33 C 0.3878(3) 1.0280(6) 0.2688(4) 0.043(2) Uani 1 1 d .
H33 H 0.3948 1.0894 0.2382 0.052 Uiso 1 1 calc R
C34 C 0.4164(3) 0.9921(6) 0.3224(4) 0.044(2) Uani 1 1 d .
H34 H 0.4440 1.0278 0.3300 0.053 Uiso 1 1 calc R
C35 C 0.4051(2) 0.9033(6) 0.3662(4) 0.0384(18) Uani 1 1 d .
H35 H 0.4255 0.8775 0.4033 0.046 Uiso 1 1 calc R

loop_
_atom_site_aniso_label
_atom_site_aniso_U_11
_atom_site_aniso_U_22
_atom_site_aniso_U_33
_atom_site_aniso_U_23
_atom_site_aniso_U_13
_atom_site_aniso_U_12
Pd1 0.0266(3) 0.0220(3) 0.0223(3) -0.0003(2) -0.0005(2) 0.0027(2)
Sb1 0.0300(3) 0.0233(2) 0.0327(3) 0.0007(2) 0.0032(2) 0.0038(2)
F1 0.088(4) 0.043(3) 0.150(6) -0.029(3) 0.090(4) -0.019(3)
F2 0.098(4) 0.040(3) 0.055(3) 0.024(2) 0.024(3) 0.030(3)
F3 0.068(4) 0.039(3) 0.090(4) -0.003(3) -0.023(3) -0.017(3)
F4 0.080(4) 0.054(3) 0.037(3) 0.003(2) 0.034(3) 0.005(2)
F5 0.055(3) 0.023(2) 0.095(4) 0.018(2) -0.004(3) 0.004(2)
F6 0.080(4) 0.097(4) 0.034(3) 0.006(3) -0.009(3) -0.042(3)
Sb2 0.0394(3) 0.0388(3) 0.0258(3) 0.0011(2) -0.0013(2) 0.0054(2)
F11 0.144(6) 0.083(4) 0.053(3) -0.032(3) 0.026(4) -0.020(4)
F12 0.154(6) 0.063(3) 0.043(3) 0.025(3) 0.027(4) 0.048(4)
F13 0.088(5) 0.196(7) 0.088(5) -0.041(5) 0.045(4) -0.076(5)
F14 0.180(7) 0.038(3) 0.080(4) -0.021(3) 0.019(4) 0.015(4)
F15 0.231(9) 0.146(6) 0.055(4) 0.031(4) 0.010(5) 0.129(6)
F16 0.035(4) 0.436(15) 0.082(5) -0.104(7) 0.010(4) -0.045(5)
C1 0.042(5) 0.045(5) 0.044(5) -0.001(4) -0.009(4) 0.012(4)
C2 0.044(5) 0.040(4) 0.035(4) -0.011(4) -0.012(4) 0.007(4)
C3 0.040(5) 0.029(4) 0.055(5) -0.009(4) -0.004(4) -0.002(3)
C4 0.033(4) 0.046(5) 0.047(5) 0.002(4) 0.009(4) -0.008(4)
C5 0.041(5) 0.057(5) 0.055(6) -0.002(4) 0.016(5) 0.009(4)
Fe1 0.0293(6) 0.0261(5) 0.0271(6) -0.0011(4) -0.0018(4) -0.0008(4)
C6 0.033(4) 0.028(4) 0.054(5) 0.009(3) -0.005(4) -0.004(3)
C7 0.042(5) 0.027(4) 0.050(5) 0.006(4) 0.000(4) -0.009(3)
C8 0.052(5) 0.025(4) 0.038(4) -0.010(3) -0.012(4) 0.002(4)
C9 0.048(5) 0.035(4) 0.029(4) 0.002(3) -0.011(4) 0.004(4)
C10 0.038(5) 0.025(4) 0.031(4) 0.011(3) 0.000(3) -0.005(3)
C11 0.028(4) 0.029(4) 0.025(4) -0.002(3) -0.003(3) 0.004(3)
C12 0.030(4) 0.025(4) 0.031(4) 0.003(3) -0.002(3) -0.006(3)
C13 0.032(4) 0.037(4) 0.028(4) 0.008(3) -0.004(3) -0.004(3)
C14 0.030(4) 0.038(4) 0.024(4) -0.001(3) 0.005(3) -0.003(3)
C15 0.024(4) 0.026(3) 0.023(3) -0.012(3) -0.002(3) 0.002(3)
C16 0.025(4) 0.027(3) 0.018(3) 0.000(3) -0.004(3) 0.000(3)
C17 0.034(4) 0.038(4) 0.023(4) -0.007(3) 0.009(3) 0.001(3)
C18 0.028(4) 0.037(4) 0.034(4) -0.011(3) 0.002(3) 0.000(3)
C19 0.031(4) 0.028(4) 0.043(4) -0.012(3) -0.006(3) 0.004(3)
C20 0.033(4) 0.026(4) 0.034(4) 0.003(3) -0.007(3) -0.001(3)
N1 0.031(3) 0.024(3) 0.027(3) 0.003(2) -0.003(3) 0.000(2)
N2 0.027(3) 0.023(3) 0.024(3) -0.003(2) -0.007(2) 0.006(2)
N21 0.032(3) 0.020(3) 0.029(3) 0.002(2) 0.002(3) 0.003(2)
C21 0.035(4) 0.029(4) 0.033(4) 0.000(3) 0.003(3) 0.001(3)
C22 0.050(5) 0.037(4) 0.022(4) -0.007(3) 0.002(3) -0.004(4)
C23 0.046(5) 0.028(4) 0.034(4) 0.002(3) 0.007(4) -0.002(3)
C24 0.031(4) 0.037(4) 0.048(5) -0.005(4) 0.005(4) 0.007(3)
C25 0.030(4) 0.034(4) 0.035(4) -0.005(3) -0.005(3) 0.002(3)
N31 0.036(4) 0.020(3) 0.029(3) -0.003(2) -0.002(3) 0.005(3)
C31 0.041(4) 0.025(4) 0.031(4) -0.003(3) -0.006(3) 0.005(3)
C32 0.066(6) 0.033(4) 0.024(4) 0.000(3) 0.004(4) 0.007(4)
C33 0.058(6) 0.027(4) 0.048(5) 0.001(4) 0.021(4) 0.003(4)
C34 0.038(5) 0.040(4) 0.054(5) 0.003(4) 0.007(4) -0.009(4)
C35 0.038(5) 0.032(4) 0.045(5) 0.002(3) 0.001(4) -0.003(3)

loop_
_atom_type_symbol
_atom_type_description
_atom_type_scat_dispersion_real
_atom_type_scat_dispersion_imag
_atom_type_scat_source
C C 0.0033 0.0016 'International Tables Vol C Tables 4.2.6.8 and 6.1.1.4'
H H 0.0000 0.0000 'International Tables Vol C Tables 4.2.6.8 and 6.1.1.4'
N N 0.0061 0.0033 'International Tables Vol C Tables 4.2.6.8 and 6.1.1.4'
F F 0.0171 0.0103 'International Tables Vol C Tables 4.2.6.8 and 6.1.1.4'
Fe Fe 0.3463 0.8444 'International Tables Vol C Tables 4.2.6.8 and 6.1.1.4'
Pd Pd -0.9988 1.0072 'International Tables Vol C Tables 4.2.6.8 and 6.1.1.4'
Sb Sb -0.5866 1.5461 'International Tables Vol C Tables 4.2.6.8 and 6.1.1.4'

loop_
_geom_angle_atom_site_label_1
_geom_angle_atom_site_label_2
_geom_angle_atom_site_label_3
_geom_angle
N1 Pd1 N2 81.1(2)
N1 Pd1 N21 94.9(2)
N2 Pd1 N21 175.5(2)
N1 Pd1 N31 176.0(2)
N2 Pd1 N31 96.1(2)
N21 Pd1 N31 88.0(2)
F6 Sb1 F2 93.1(2)
F6 Sb1 F1 89.8(3)
F2 Sb1 F1 89.2(2)
F6 Sb1 F3 177.0(2)
F2 Sb1 F3 89.8(2)
F1 Sb1 F3 90.7(3)
F6 Sb1 F4 90.2(2)
F2 Sb1 F4 91.69(19)
F1 Sb1 F4 179.1(2)
F3 Sb1 F4 89.4(2)
F6 Sb1 F5 88.8(2)
F2 Sb1 F5 178.1(2)
F1 Sb1 F5 90.7(2)
F3 Sb1 F5 88.3(2)
F4 Sb1 F5 88.4(2)
F16 Sb2 F15 87.9(4)
F16 Sb2 F12 91.2(4)
F15 Sb2 F12 177.2(3)
F16 Sb2 F13 178.4(3)
F15 Sb2 F13 92.5(4)
F12 Sb2 F13 88.5(3)
F16 Sb2 F14 87.6(3)
F15 Sb2 F14 93.8(3)
F12 Sb2 F14 88.8(2)
F13 Sb2 F14 90.8(3)
F16 Sb2 F11 92.1(3)
F15 Sb2 F11 86.7(3)
F12 Sb2 F11 90.6(2)
F13 Sb2 F11 89.4(3)
F14 Sb2 F11 179.4(2)
C5 C1 C2 108.3(7)
C5 C1 Fe1 68.7(5)
C2 C1 Fe1 69.7(4)
C3 C2 C1 108.3(7)
C3 C2 Fe1 69.7(4)
C1 C2 Fe1 69.5(4)
C4 C3 C2 108.8(6)
C4 C3 Fe1 68.8(4)
C2 C3 Fe1 69.6(4)
C3 C4 C5 107.3(7)
C3 C4 Fe1 70.5(4)
C5 C4 Fe1 68.7(4)
C1 C5 C4 107.3(7)
C1 C5 Fe1 70.3(5)
C4 C5 Fe1 68.8(4)
C5 Fe1 C4 42.5(3)
C5 Fe1 C6 159.1(3)
C4 Fe1 C6 157.9(3)
C5 Fe1 C10 156.4(3)
C4 Fe1 C10 121.7(3)
C6 Fe1 C10 40.9(3)
C5 Fe1 C1 41.0(3)
C4 Fe1 C1 69.8(3)
C6 Fe1 C1 123.9(3)
C10 Fe1 C1 162.4(3)
C5 Fe1 C9 117.9(4)
C4 Fe1 C9 106.3(3)
C6 Fe1 C9 69.6(3)
C10 Fe1 C9 42.1(3)
C1 Fe1 C9 152.9(3)
C5 Fe1 C2 69.2(3)
C4 Fe1 C2 69.1(3)
C6 Fe1 C2 108.8(3)
C10 Fe1 C2 126.9(3)
C1 Fe1 C2 40.8(3)
C9 Fe1 C2 164.7(3)
C5 Fe1 C8 103.7(3)
C4 Fe1 C8 123.2(3)
C6 Fe1 C8 68.6(3)
C10 Fe1 C8 69.0(3)
C1 Fe1 C8 117.8(3)
C9 Fe1 C8 40.6(3)
C2 Fe1 C8 154.2(3)
C5 Fe1 C3 69.5(3)
C4 Fe1 C3 40.7(3)
C6 Fe1 C3 123.5(3)
C10 Fe1 C3 110.2(3)
C1 Fe1 C3 68.8(3)
C9 Fe1 C3 126.6(3)
C2 Fe1 C3 40.7(3)
C8 Fe1 C3 161.9(3)
C5 Fe1 C7 120.9(3)
C4 Fe1 C7 159.8(3)
C6 Fe1 C7 40.8(3)
C10 Fe1 C7 69.0(3)
C1 Fe1 C7 104.7(3)
C9 Fe1 C7 69.2(3)
C2 Fe1 C7 120.1(3)
C8 Fe1 C7 40.9(3)
C3 Fe1 C7 157.0(3)
C10 C6 C7 109.1(7)
C10 C6 Fe1 69.7(4)
C7 C6 Fe1 70.4(4)
C6 C7 C8 107.1(6)
C6 C7 Fe1 68.8(4)
C8 C7 Fe1 69.3(4)
C9 C8 C7 109.5(7)
C9 C8 Fe1 69.6(4)
C7 C8 Fe1 69.8(4)
C8 C9 C10 106.6(7)
C8 C9 Fe1 69.8(4)
C10 C9 Fe1 68.6(4)
C6 C10 C9 107.6(6)
C6 C10 C12 126.9(7)
C9 C10 C12 125.3(6)
C6 C10 Fe1 69.5(4)
C9 C10 Fe1 69.3(4)
C12 C10 Fe1 122.8(5)
N1 C11 C12 123.2(6)
C11 C12 C13 116.5(6)
C11 C12 C10 120.4(6)
C13 C12 C10 123.1(6)
C14 C13 C12 120.5(6)
C13 C14 C15 120.1(6)
N1 C15 C14 119.6(6)
N1 C15 C16 114.9(6)
C14 C15 C16 125.5(6)
N2 C16 C17 120.8(6)
N2 C16 C15 115.8(6)
C17 C16 C15 123.5(6)
C18 C17 C16 119.3(6)
C17 C18 C19 120.3(6)
C18 C19 C20 118.2(6)
N2 C20 C19 122.2(7)
C11 N1 C15 120.0(6)
C11 N1 Pd1 125.9(5)
C15 N1 Pd1 114.1(4)
C20 N2 C16 119.3(6)
C20 N2 Pd1 126.5(5)
C16 N2 Pd1 114.1(4)
C25 N21 C21 118.9(6)
C25 N21 Pd1 119.3(5)
C21 N21 Pd1 121.8(5)
N21 C21 C22 121.9(7)
C21 C22 C23 120.2(7)
C24 C23 C22 118.4(7)
C23 C24 C25 119.9(7)
N21 C25 C24 120.6(7)
C31 N31 C35 118.7(6)
C31 N31 Pd1 121.2(5)
C35 N31 Pd1 120.0(5)
N31 C31 C32 120.6(7)
C33 C32 C31 120.9(7)
C34 C33 C32 118.2(7)
C33 C34 C35 119.4(7)
N31 C35 C34 122.1(7)

loop_
_geom_bond_atom_site_label_1
_geom_bond_atom_site_label_2
_geom_bond_distance
Pd1 N1 2.010(5)
Pd1 N2 2.021(5)
Pd1 N21 2.031(5)
Pd1 N31 2.040(5)
Sb1 F6 1.846(5)
Sb1 F2 1.848(4)
Sb1 F1 1.849(5)
Sb1 F3 1.868(5)
Sb1 F4 1.868(4)
Sb1 F5 1.887(4)
Sb2 F16 1.804(7)
Sb2 F15 1.824(5)
Sb2 F12 1.839(5)
Sb2 F13 1.844(6)
Sb2 F14 1.853(5)
Sb2 F11 1.858(5)
C1 C5 1.419(11)
C1 C2 1.420(10)
C1 Fe1 2.035(7)
C2 C3 1.419(10)
C2 Fe1 2.038(7)
C3 C4 1.409(10)
C3 Fe1 2.039(7)
C4 C5 1.459(10)
C4 Fe1 2.016(7)
C5 Fe1 2.014(8)
Fe1 C6 2.023(7)
Fe1 C10 2.026(7)
Fe1 C9 2.035(7)
Fe1 C8 2.039(7)
Fe1 C7 2.045(7)
C6 C10 1.413(10)
C6 C7 1.418(10)
C7 C8 1.426(10)
C8 C9 1.412(9)
C9 C10 1.457(11)
C10 C12 1.472(9)
C11 N1 1.362(7)
C11 C12 1.399(9)
C12 C13 1.412(9)
C13 C14 1.395(9)
C14 C15 1.400(9)
C15 N1 1.375(8)
C15 C16 1.453(8)
C16 N2 1.352(8)
C16 C17 1.393(9)
C17 C18 1.363(9)
C18 C19 1.372(9)
C19 C20 1.391(9)
C20 N2 1.333(8)
N21 C25 1.319(8)
N21 C21 1.348(8)
C21 C22 1.348(9)
C22 C23 1.365(9)
C23 C24 1.351(9)
C24 C25 1.402(9)
N31 C31 1.328(8)
N31 C35 1.335(9)
C31 C32 1.375(9)
C32 C33 1.362(10)
C33 C34 1.350(10)
C34 C35 1.378(9)
